data_1515801
loop_
_publ_author_name
'Peng, Yang'
'Fischer, Roland C.'
'Merrill, W. Alexander'
'Fischer, Jelena'
'Pu, Lihung'
'Ellis, Bobby D.'
'Fettinger, James C.'
'Herber, Rolfe H.'
'Power, Philip P.'

_publ_section_title
;
 Substituent effects in ditetrel alkyne analogues: multiple vs. single
 bonded isomers
;
_journal_issue 4
_journal_name_full 'Chemical Science'
_journal_page_first 461
_journal_paper_doi 10.1039/c0sc00240b
_journal_volume 1
_journal_year 2010
_chemical_formula_moiety '2(C84 H122 Ge2), 5(C7 H8)'
_chemical_formula_sum 'C203 H284 Ge4'
_chemical_formula_weight 3014.76
_chemical_name_systematic
;
?
;
_space_group_IT_number 14
_symmetry_cell_setting monoclinic
_symmetry_space_group_name_Hall '-P 2ybc'
_symmetry_space_group_name_H-M 'P 1 21/c 1'
_atom_sites_solution_hydrogens geom
_atom_sites_solution_primary direct
_atom_sites_solution_secondary difmap
_audit_creation_method SHELXL-97
_cell_angle_alpha 90.00
_cell_angle_beta 100.842(4)
_cell_angle_gamma 90.00
_cell_formula_units_Z 2
_cell_length_a 15.153(4)
_cell_length_b 22.600(6)
_cell_length_c 26.212(7)
_cell_measurement_reflns_used 9302
_cell_measurement_temperature 90(2)
_cell_measurement_theta_max 23.25
_cell_measurement_theta_min 2.26
_cell_volume 8816(4)
_computing_cell_refinement 'Bruker SAINT'
_computing_data_collection 'Bruker APEX2'
_computing_data_reduction 'Bruker SAINT'
_computing_molecular_graphics 'Bruker SHELXTL'
_computing_publication_material 'Bruker SHELXTL'
_computing_structure_refinement 'SHELXL-97 (Sheldrick, 2008)'
_computing_structure_solution 'SHELXS-97 (Sheldrick, 2008)'
_diffrn_ambient_temperature 90(2)
_diffrn_measured_fraction_theta_full 1.000
_diffrn_measured_fraction_theta_max 1.000
_diffrn_measurement_device_type 'Bruker APEX-II CCD'
_diffrn_measurement_method '\f and \w scans'
_diffrn_radiation_monochromator graphite
_diffrn_radiation_source 'fine-focus sealed tube'
_diffrn_radiation_type MoK\a
_diffrn_radiation_wavelength 0.71073
_diffrn_reflns_av_R_equivalents 0.0000
_diffrn_reflns_av_sigmaI/netI 0.0952
_diffrn_reflns_limit_h_max 17
_diffrn_reflns_limit_h_min -18
_diffrn_reflns_limit_k_max 27
_diffrn_reflns_limit_k_min 0
_diffrn_reflns_limit_l_max 31
_diffrn_reflns_limit_l_min 0
_diffrn_reflns_number 15965
_diffrn_reflns_theta_full 25.25
_diffrn_reflns_theta_max 25.25
_diffrn_reflns_theta_min 1.20
_exptl_absorpt_coefficient_mu 0.727
_exptl_absorpt_correction_type none
_exptl_crystal_colour red
_exptl_crystal_density_diffrn 1.136
_exptl_crystal_density_method 'not measured'
_exptl_crystal_description plate
_exptl_crystal_F_000 3260
_exptl_crystal_size_max 0.20
_exptl_crystal_size_mid 0.18
_exptl_crystal_size_min 0.12
_refine_diff_density_max 1.377
_refine_diff_density_min -1.773
_refine_diff_density_rms 0.093
_refine_ls_extinction_method none
_refine_ls_goodness_of_fit_ref 1.151
_refine_ls_hydrogen_treatment constr
_refine_ls_matrix_type full
_refine_ls_number_parameters 933
_refine_ls_number_reflns 15963
_refine_ls_number_restraints 51
_refine_ls_restrained_S_all 1.179
_refine_ls_R_factor_all 0.1798
_refine_ls_R_factor_gt 0.0974
_refine_ls_shift/su_max 0.033
_refine_ls_shift/su_mean 0.000
_refine_ls_structure_factor_coef Fsqd
_refine_ls_weighting_details 'calc w=1/[\s^2^(Fo^2^)+(0.1499P)^2^+4.8191P] where P=(Fo^2^+2Fc^2^)/3'
_refine_ls_weighting_scheme calc
_refine_ls_wR_factor_gt 0.2632
_refine_ls_wR_factor_ref 0.2985
_reflns_number_gt 8634
_reflns_number_total 15965
_reflns_threshold_expression >2sigma(I)
_cod_data_source_file c0sc00240b.txt
_cod_data_source_block py25fmi
_cod_depositor_comments
;
The following automatic conversions were performed:

'_symmetry_cell_setting' value 'Monoclinic' changed to 'monoclinic'
according to
/usr/data/users/saulius/automatic-downloads/retrospective/RSC/lib/dictionaries/cif_core.dic
dictionary named 'cif_core.dic' version 2.4.2 from
2011-04-26.

'_refine_ls_hydrogen_treatment' value 'Constr' changed
to 'constr' according to
/usr/data/users/saulius/automatic-downloads/retrospective/RSC/lib/dictionaries/cif_core.dic
dictionary named 'cif_core.dic' version 2.4.2 from 2011-04-26.

Automatic conversion script
Id: cif_fix_values 2281 2013-09-26 08:29:07Z andrius 
;
_cod_original_sg_symbol_Hall '-p 2ybc'
_cod_original_sg_symbol_H-M P21/c
_cod_database_code 1515801

loop_
_symmetry_equiv_pos_as_xyz
'x, y, z'
'-x, y+1/2, -z+1/2'
'-x, -y, -z'
'x, -y-1/2, z-1/2'

loop_
_atom_site_label
_atom_site_type_symbol
_atom_site_fract_x
_atom_site_fract_y
_atom_site_fract_z
_atom_site_U_iso_or_equiv
_atom_site_adp_type
_atom_site_occupancy
_atom_site_symmetry_multiplicity
_atom_site_calc_flag
_atom_site_refinement_flags
_atom_site_disorder_assembly
_atom_site_disorder_group
Ge1 Ge 0.30580(7) 0.28026(5) 0.10485(4) 0.0588(4) Uani 0.8327(17) 1 d P A 1
Ge2 Ge 0.19548(7) 0.33959(5) 0.11703(4) 0.0690(4) Uani 0.8327(17) 1 d P A 1
Ge1A Ge 0.2424(5) 0.2549(3) 0.0957(3) 0.096(3) Uani 0.1673(17) 1 d P A 2
Ge2A Ge 0.2479(4) 0.3499(3) 0.1287(2) 0.0690(4) Uani 0.1673(17) 1 d P A 2
C1 C 0.3183(4) 0.2095(3) 0.0596(2) 0.0363(14) Uani 1 1 d . . .
C2 C 0.3783(4) 0.1665(2) 0.0856(2) 0.0338(13) Uani 1 1 d . A .
C3 C 0.4024(4) 0.1182(3) 0.0580(2) 0.0352(13) Uani 1 1 d . . .
C4 C 0.3700(4) 0.1157(2) 0.0043(2) 0.0329(13) Uani 1 1 d . A .
H4 H 0.3878 0.0835 -0.0148 0.040 Uiso 1 1 calc R . .
C5 C 0.3129(4) 0.1584(3) -0.0223(2) 0.0325(13) Uani 1 1 d . . .
C6 C 0.2833(3) 0.2055(2) 0.00553(19) 0.0310(12) Uani 1 1 d . A .
C7 C 0.4620(4) 0.0686(3) 0.0838(2) 0.0391(14) Uani 1 1 d . A .
H7 H 0.4775 0.0772 0.1218 0.047 Uiso 1 1 calc R . .
C8 C 0.4113(5) 0.0094(3) 0.0769(2) 0.0523(18) Uani 1 1 d . . .
H8A H 0.3567 0.0125 0.0916 0.078 Uiso 1 1 calc R A .
H8B H 0.4499 -0.0219 0.0948 0.078 Uiso 1 1 calc R . .
H8C H 0.3951 0.0000 0.0398 0.078 Uiso 1 1 calc R . .
C9 C 0.5494(4) 0.0637(3) 0.0634(2) 0.0500(17) Uani 1 1 d . . .
H9A H 0.5361 0.0537 0.0264 0.075 Uiso 1 1 calc R A .
H9B H 0.5871 0.0327 0.0825 0.075 Uiso 1 1 calc R . .
H9C H 0.5814 0.1016 0.0682 0.075 Uiso 1 1 calc R . .
C10 C 0.2840(4) 0.1509(3) -0.0809(2) 0.0424(15) Uani 1 1 d . A .
H10 H 0.2472 0.1862 -0.0945 0.051 Uiso 1 1 calc R . .
C11 C 0.2253(4) 0.0957(3) -0.0943(3) 0.0559(18) Uani 1 1 d . . .
H11A H 0.2604 0.0603 -0.0823 0.084 Uiso 1 1 calc R A .
H11B H 0.2046 0.0936 -0.1320 0.084 Uiso 1 1 calc R . .
H11C H 0.1732 0.0981 -0.0772 0.084 Uiso 1 1 calc R . .
C12 C 0.3636(4) 0.1480(3) -0.1081(2) 0.0473(16) Uani 1 1 d . . .
H12A H 0.4020 0.1827 -0.0986 0.071 Uiso 1 1 calc R A .
H12B H 0.3422 0.1475 -0.1458 0.071 Uiso 1 1 calc R . .
H12C H 0.3981 0.1120 -0.0975 0.071 Uiso 1 1 calc R . .
C13 C 0.4145(4) 0.1741(2) 0.14299(19) 0.0345(13) Uani 1 1 d . . .
C14 C 0.3700(4) 0.1471(3) 0.1794(2) 0.0366(14) Uani 1 1 d . A .
C15 C 0.4049(4) 0.1556(3) 0.2321(2) 0.0349(13) Uani 1 1 d . . .
H15 H 0.3739 0.1389 0.2569 0.042 Uiso 1 1 calc R A .
C16 C 0.4825(4) 0.1871(2) 0.2496(2) 0.0333(13) Uani 1 1 d . A .
C17 C 0.5273(4) 0.2119(2) 0.2128(2) 0.0326(13) Uani 1 1 d . . .
H17 H 0.5814 0.2333 0.2242 0.039 Uiso 1 1 calc R A .
C18 C 0.4943(4) 0.2058(2) 0.1595(2) 0.0334(13) Uani 1 1 d . A .
C19 C 0.2883(4) 0.1083(3) 0.1629(2) 0.0432(15) Uani 1 1 d . . .
H19 H 0.2790 0.1035 0.1243 0.052 Uiso 1 1 calc R A .
C20 C 0.3028(5) 0.0465(3) 0.1873(3) 0.0586(19) Uani 1 1 d . A .
H20A H 0.3593 0.0299 0.1805 0.088 Uiso 1 1 calc R . .
H20B H 0.2529 0.0206 0.1721 0.088 Uiso 1 1 calc R . .
H20C H 0.3057 0.0494 0.2249 0.088 Uiso 1 1 calc R . .
C21 C 0.2025(4) 0.1359(4) 0.1759(3) 0.072(2) Uani 1 1 d . A .
H21A H 0.2072 0.1372 0.2137 0.107 Uiso 1 1 calc R . .
H21B H 0.1504 0.1118 0.1606 0.107 Uiso 1 1 calc R . .
H21C H 0.1951 0.1761 0.1619 0.107 Uiso 1 1 calc R . .
C22 C 0.5182(4) 0.1928(3) 0.3082(2) 0.0357(13) Uani 1 1 d . . .
H22 H 0.4683 0.2090 0.3241 0.043 Uiso 1 1 calc R A .
C23 C 0.5410(4) 0.1318(3) 0.3317(2) 0.0432(15) Uani 1 1 d . A .
H23A H 0.4868 0.1071 0.3260 0.065 Uiso 1 1 calc R . .
H23B H 0.5640 0.1357 0.3690 0.065 Uiso 1 1 calc R . .
H23C H 0.5868 0.1132 0.3151 0.065 Uiso 1 1 calc R . .
C24 C 0.5976(4) 0.2336(3) 0.3232(2) 0.0476(16) Uani 1 1 d . A .
H24A H 0.6495 0.2173 0.3105 0.071 Uiso 1 1 calc R . .
H24B H 0.6122 0.2374 0.3611 0.071 Uiso 1 1 calc R . .
H24C H 0.5828 0.2726 0.3076 0.071 Uiso 1 1 calc R . .
C25 C 0.5478(4) 0.2327(3) 0.1219(2) 0.0403(14) Uani 1 1 d . . .
H25 H 0.5181 0.2208 0.0861 0.048 Uiso 1 1 calc R A .
C26 C 0.5496(5) 0.3017(3) 0.1240(3) 0.0583(19) Uani 1 1 d . A .
H26A H 0.4879 0.3169 0.1160 0.087 Uiso 1 1 calc R . .
H26B H 0.5835 0.3169 0.0985 0.087 Uiso 1 1 calc R . .
H26C H 0.5783 0.3147 0.1589 0.087 Uiso 1 1 calc R . .
C27 C 0.6442(4) 0.2105(3) 0.1305(3) 0.0519(17) Uani 1 1 d . A .
H27A H 0.6769 0.2249 0.1641 0.078 Uiso 1 1 calc R . .
H27B H 0.6734 0.2252 0.1027 0.078 Uiso 1 1 calc R . .
H27C H 0.6445 0.1672 0.1304 0.078 Uiso 1 1 calc R . .
C28 C 0.2169(3) 0.2504(3) -0.0211(2) 0.0320(12) Uani 1 1 d . . .
C29 C 0.2466(3) 0.3042(2) -0.0394(2) 0.0308(12) Uani 1 1 d . A .
C30 C 0.1829(3) 0.3450(2) -0.0628(2) 0.0312(12) Uani 1 1 d . . .
H30 H 0.2032 0.3811 -0.0752 0.037 Uiso 1 1 calc R A .
C31 C 0.0910(3) 0.3353(2) -0.0688(2) 0.0298(12) Uani 1 1 d . A .
C32 C 0.0635(3) 0.2821(2) -0.0503(2) 0.0312(12) Uani 1 1 d . . .
H32 H 0.0011 0.2749 -0.0529 0.037 Uiso 1 1 calc R A .
C33 C 0.1248(4) 0.2385(2) -0.0280(2) 0.0327(13) Uani 1 1 d . A .
C34 C 0.3456(4) 0.3174(3) -0.0368(2) 0.0373(14) Uani 1 1 d . . .
H34 H 0.3811 0.2845 -0.0173 0.045 Uiso 1 1 calc R A .
C35 C 0.3759(4) 0.3755(3) -0.0089(3) 0.0532(17) Uani 1 1 d . A .
H35A H 0.3401 0.4083 -0.0265 0.080 Uiso 1 1 calc R . .
H35B H 0.4396 0.3823 -0.0096 0.080 Uiso 1 1 calc R . .
H35C H 0.3675 0.3732 0.0272 0.080 Uiso 1 1 calc R . .
C36 C 0.3665(4) 0.3187(3) -0.0915(2) 0.0489(16) Uani 1 1 d . A .
H36A H 0.3349 0.3520 -0.1108 0.073 Uiso 1 1 calc R . .
H36B H 0.3466 0.2816 -0.1094 0.073 Uiso 1 1 calc R . .
H36C H 0.4314 0.3234 -0.0895 0.073 Uiso 1 1 calc R . .
C37 C 0.0220(4) 0.3795(2) -0.0961(2) 0.0341(13) Uani 1 1 d . . .
H37 H -0.0387 0.3659 -0.0913 0.041 Uiso 1 1 calc R A .
C38 C 0.0363(4) 0.4418(2) -0.0740(2) 0.0431(15) Uani 1 1 d . A .
H38A H 0.0959 0.4560 -0.0777 0.065 Uiso 1 1 calc R . .
H38B H 0.0321 0.4413 -0.0371 0.065 Uiso 1 1 calc R . .
H38C H -0.0098 0.4682 -0.0929 0.065 Uiso 1 1 calc R . .
C39 C 0.0220(5) 0.3807(3) -0.1542(2) 0.0545(18) Uani 1 1 d . A .
H39A H -0.0245 0.4081 -0.1713 0.082 Uiso 1 1 calc R . .
H39B H 0.0097 0.3410 -0.1686 0.082 Uiso 1 1 calc R . .
H39C H 0.0809 0.3940 -0.1600 0.082 Uiso 1 1 calc R . .
C40 C 0.0880(4) 0.1817(3) -0.0097(2) 0.0447(16) Uani 1 1 d . . .
H40 H 0.1383 0.1524 -0.0049 0.054 Uiso 1 1 calc R A .
C41 C 0.0131(4) 0.1558(3) -0.0503(4) 0.077(3) Uani 1 1 d . A .
H41A H -0.0398 0.1815 -0.0540 0.115 Uiso 1 1 calc R . .
H41B H -0.0023 0.1163 -0.0393 0.115 Uiso 1 1 calc R . .
H41C H 0.0331 0.1530 -0.0836 0.115 Uiso 1 1 calc R . .
C42 C 0.0600(6) 0.1883(4) 0.0431(3) 0.083(3) Uani 1 1 d . A .
H42A H 0.1107 0.2038 0.0684 0.125 Uiso 1 1 calc R . .
H42B H 0.0422 0.1497 0.0547 0.125 Uiso 1 1 calc R . .
H42C H 0.0093 0.2158 0.0400 0.125 Uiso 1 1 calc R . .
C43 C 0.1826(3) 0.3984(2) 0.17159(19) 0.0270(11) Uani 1 1 d . . .
C44 C 0.2384(3) 0.4482(2) 0.18628(19) 0.0292(12) Uani 1 1 d . A .
C45 C 0.2138(3) 0.4896(2) 0.22116(19) 0.0249(11) Uani 1 1 d . . .
C46 C 0.1316(3) 0.4828(2) 0.23753(19) 0.0266(11) Uani 1 1 d . A .
H46 H 0.1140 0.5122 0.2596 0.032 Uiso 1 1 calc R . .
C47 C 0.0740(3) 0.4347(2) 0.22290(19) 0.0260(11) Uani 1 1 d . . .
C48 C 0.1024(3) 0.3914(2) 0.19080(19) 0.0275(12) Uani 1 1 d . A .
C49 C 0.2741(3) 0.5410(2) 0.2431(2) 0.0312(12) Uani 1 1 d . A .
H49 H 0.3306 0.5383 0.2288 0.037 Uiso 1 1 calc R . .
C50 C 0.2306(4) 0.6010(3) 0.2270(3) 0.0449(15) Uani 1 1 d . . .
H50A H 0.2120 0.6023 0.1891 0.067 Uiso 1 1 calc R A .
H50B H 0.2740 0.6327 0.2383 0.067 Uiso 1 1 calc R . .
H50C H 0.1779 0.6064 0.2432 0.067 Uiso 1 1 calc R . .
C51 C 0.2997(4) 0.5373(3) 0.3025(2) 0.0405(14) Uani 1 1 d . . .
H51A H 0.2468 0.5461 0.3178 0.061 Uiso 1 1 calc R A .
H51B H 0.3472 0.5661 0.3151 0.061 Uiso 1 1 calc R . .
H51C H 0.3213 0.4974 0.3127 0.061 Uiso 1 1 calc R . .
C52 C -0.0142(3) 0.4308(2) 0.2422(2) 0.0300(12) Uani 1 1 d . A .
H52 H -0.0450 0.3934 0.2283 0.036 Uiso 1 1 calc R . .
C53 C -0.0761(4) 0.4832(3) 0.2214(2) 0.0423(15) Uani 1 1 d . . .
H53A H -0.0478 0.5204 0.2350 0.063 Uiso 1 1 calc R A .
H53B H -0.1339 0.4787 0.2326 0.063 Uiso 1 1 calc R . .
H53C H -0.0860 0.4836 0.1834 0.063 Uiso 1 1 calc R . .
C54 C -0.0011(4) 0.4288(3) 0.3011(2) 0.0514(17) Uani 1 1 d . . .
H54A H 0.0373 0.3951 0.3141 0.077 Uiso 1 1 calc R A .
H54B H -0.0595 0.4245 0.3115 0.077 Uiso 1 1 calc R . .
H54C H 0.0276 0.4655 0.3156 0.077 Uiso 1 1 calc R . .
C55 C 0.3227(3) 0.4571(2) 0.16490(19) 0.0281(12) Uani 1 1 d . . .
C56 C 0.3209(4) 0.4875(3) 0.1183(2) 0.0336(13) Uani 1 1 d . A .
C57 C 0.4004(4) 0.4974(3) 0.0997(2) 0.0389(14) Uani 1 1 d . . .
H57 H 0.3973 0.5169 0.0673 0.047 Uiso 1 1 calc R A .
C58 C 0.4823(4) 0.4798(3) 0.1266(2) 0.0407(15) Uani 1 1 d . A .
C59 C 0.4848(4) 0.4491(3) 0.1734(2) 0.0385(14) Uani 1 1 d . . .
H59 H 0.5411 0.4356 0.1921 0.046 Uiso 1 1 calc R A .
C60 C 0.4065(4) 0.4375(2) 0.1938(2) 0.0336(13) Uani 1 1 d . A .
C61 C 0.2331(4) 0.5135(3) 0.0874(2) 0.0372(14) Uani 1 1 d . . .
H61 H 0.1853 0.5072 0.1084 0.045 Uiso 1 1 calc R A .
C62 C 0.2408(4) 0.5796(3) 0.0792(3) 0.0576(19) Uani 1 1 d . A .
H62A H 0.2609 0.5991 0.1128 0.086 Uiso 1 1 calc R . .
H62B H 0.1821 0.5954 0.0628 0.086 Uiso 1 1 calc R . .
H62C H 0.2845 0.5871 0.0567 0.086 Uiso 1 1 calc R . .
C63 C 0.2029(5) 0.4820(4) 0.0352(3) 0.066(2) Uani 1 1 d . A .
H63A H 0.2489 0.4868 0.0138 0.099 Uiso 1 1 calc R . .
H63B H 0.1462 0.4992 0.0172 0.099 Uiso 1 1 calc R . .
H63C H 0.1943 0.4398 0.0413 0.099 Uiso 1 1 calc R . .
C64 C 0.5679(4) 0.4963(3) 0.1062(2) 0.0517(17) Uani 1 1 d . . .
H64 H 0.5553 0.5365 0.0906 0.062 Uiso 1 1 calc R A .
C65 C 0.5824(5) 0.4587(4) 0.0628(3) 0.074(2) Uani 1 1 d . A .
H65A H 0.6352 0.4728 0.0498 0.111 Uiso 1 1 calc R . .
H65B H 0.5294 0.4606 0.0349 0.111 Uiso 1 1 calc R . .
H65C H 0.5922 0.4178 0.0748 0.111 Uiso 1 1 calc R . .
C66 C 0.6491(4) 0.5043(3) 0.1472(2) 0.0517(17) Uani 1 1 d . A .
H66A H 0.6655 0.4665 0.1646 0.078 Uiso 1 1 calc R . .
H66B H 0.6364 0.5334 0.1726 0.078 Uiso 1 1 calc R . .
H66C H 0.6989 0.5185 0.1314 0.078 Uiso 1 1 calc R . .
C67 C 0.4132(4) 0.4075(2) 0.2456(2) 0.0349(13) Uani 1 1 d . . .
H67 H 0.3530 0.4093 0.2558 0.042 Uiso 1 1 calc R A .
C68 C 0.4818(4) 0.4392(3) 0.2879(2) 0.0469(16) Uani 1 1 d . A .
H68A H 0.5419 0.4366 0.2792 0.070 Uiso 1 1 calc R . .
H68B H 0.4822 0.4203 0.3216 0.070 Uiso 1 1 calc R . .
H68C H 0.4648 0.4809 0.2897 0.070 Uiso 1 1 calc R . .
C69 C 0.4399(5) 0.3429(3) 0.2434(3) 0.0568(19) Uani 1 1 d . A .
H69A H 0.3954 0.3221 0.2177 0.085 Uiso 1 1 calc R . .
H69B H 0.4426 0.3248 0.2776 0.085 Uiso 1 1 calc R . .
H69C H 0.4991 0.3402 0.2335 0.085 Uiso 1 1 calc R . .
C70 C 0.0498(4) 0.3341(2) 0.1802(2) 0.0288(12) Uani 1 1 d . . .
C71 C -0.0193(4) 0.3269(2) 0.1359(2) 0.0329(13) Uani 1 1 d . A .
C72 C -0.0623(4) 0.2728(3) 0.1282(2) 0.0436(15) Uani 1 1 d . . .
H72 H -0.1081 0.2677 0.0983 0.052 Uiso 1 1 calc R A .
C73 C -0.0411(4) 0.2254(3) 0.1623(2) 0.0459(16) Uani 1 1 d . A .
C74 C 0.0262(4) 0.2340(2) 0.2059(2) 0.0394(14) Uani 1 1 d . . .
H74 H 0.0417 0.2023 0.2297 0.047 Uiso 1 1 calc R A .
C75 C 0.0713(4) 0.2874(2) 0.2156(2) 0.0324(13) Uani 1 1 d . A .
C76 C -0.0491(4) 0.3773(2) 0.0990(2) 0.0368(14) Uani 1 1 d . . .
H76 H -0.0108 0.4125 0.1111 0.044 Uiso 1 1 calc R A .
C77 C -0.0372(5) 0.3624(3) 0.0437(2) 0.0468(16) Uani 1 1 d . A .
H77A H 0.0261 0.3537 0.0437 0.070 Uiso 1 1 calc R . .
H77B H -0.0564 0.3962 0.0208 0.070 Uiso 1 1 calc R . .
H77C H -0.0738 0.3278 0.0312 0.070 Uiso 1 1 calc R . .
C78 C -0.1474(4) 0.3938(3) 0.0993(2) 0.0421(15) Uani 1 1 d . A .
H78A H -0.1862 0.3598 0.0876 0.063 Uiso 1 1 calc R . .
H78B H -0.1650 0.4273 0.0759 0.063 Uiso 1 1 calc R . .
H78C H -0.1538 0.4047 0.1346 0.063 Uiso 1 1 calc R . .
C79 C -0.0979(6) 0.1673(3) 0.1552(3) 0.069(2) Uani 1 1 d . . .
H79 H -0.1453 0.1737 0.1765 0.082 Uiso 1 1 calc R A .
C80 C -0.1474(5) 0.1561(3) 0.1035(4) 0.078(3) Uani 1 1 d . A .
H80A H -0.1052 0.1492 0.0800 0.117 Uiso 1 1 calc R . .
H80B H -0.1852 0.1904 0.0914 0.117 Uiso 1 1 calc R . .
H80C H -0.1854 0.1211 0.1040 0.117 Uiso 1 1 calc R . .
C81 C -0.0448(4) 0.1142(3) 0.1801(3) 0.0547(18) Uani 1 1 d . A .
H81A H -0.0813 0.0783 0.1727 0.082 Uiso 1 1 calc R . .
H81B H -0.0290 0.1201 0.2178 0.082 Uiso 1 1 calc R . .
H81C H 0.0102 0.1099 0.1659 0.082 Uiso 1 1 calc R . .
C82 C 0.1400(4) 0.2942(3) 0.2665(2) 0.0407(15) Uani 1 1 d . . .
H82 H 0.1539 0.3374 0.2708 0.049 Uiso 1 1 calc R A .
C83 C 0.2273(6) 0.2633(4) 0.2648(4) 0.102(4) Uani 1 1 d . A .
H83A H 0.2718 0.2741 0.2956 0.153 Uiso 1 1 calc R . .
H83B H 0.2491 0.2752 0.2334 0.153 Uiso 1 1 calc R . .
H83C H 0.2178 0.2204 0.2644 0.153 Uiso 1 1 calc R . .
C84 C 0.0985(7) 0.2753(4) 0.3130(3) 0.093(3) Uani 1 1 d . A .
H84A H 0.1001 0.2321 0.3160 0.140 Uiso 1 1 calc R . .
H84B H 0.0360 0.2889 0.3079 0.140 Uiso 1 1 calc R . .
H84C H 0.1328 0.2929 0.3449 0.140 Uiso 1 1 calc R . .
C91 C 0.1829(6) 0.7073(3) 0.6853(2) 0.042(2) Uiso 0.597(8) 1 d PGDU B 1
C92 C 0.2188(5) 0.6650(3) 0.65664(19) 0.049(3) Uiso 0.597(8) 1 d PGDU B 1
H92 H 0.2140 0.6698 0.6202 0.058 Uiso 0.597(8) 1 calc PR B 1
C93 C 0.2618(5) 0.6155(3) 0.6812(2) 0.048(3) Uiso 0.597(8) 1 d PGU B 1
H93 H 0.2863 0.5865 0.6616 0.058 Uiso 0.597(8) 1 calc PR B 1
C94 C 0.2688(5) 0.6083(3) 0.7345(3) 0.051(3) Uiso 0.597(8) 1 d PGU B 1
H94 H 0.2982 0.5745 0.7513 0.062 Uiso 0.597(8) 1 calc PR B 1
C95 C 0.2329(5) 0.6507(3) 0.76320(19) 0.048(2) Uiso 0.597(8) 1 d PGU B 1
H95 H 0.2377 0.6458 0.7996 0.058 Uiso 0.597(8) 1 calc PR B 1
C96 C 0.1899(6) 0.7002(3) 0.7386(2) 0.061(3) Uiso 0.597(8) 1 d PGDU B 1
H96 H 0.1654 0.7291 0.7582 0.074 Uiso 0.597(8) 1 calc PR B 1
C97 C 0.1371(10) 0.7588(5) 0.6568(4) 0.081(4) Uiso 0.597(8) 1 d PDU B 1
H97A H 0.1819 0.7883 0.6516 0.121 Uiso 0.597(8) 1 calc PR B 1
H97B H 0.0954 0.7763 0.6769 0.121 Uiso 0.597(8) 1 calc PR B 1
H97C H 0.1037 0.7457 0.6229 0.121 Uiso 0.597(8) 1 calc PR B 1
C91A C 0.1870(9) 0.7099(5) 0.6943(3) 0.050(4) Uiso 0.403(8) 1 d PGDU B 2
C92A C 0.2367(8) 0.6597(5) 0.6876(3) 0.051(3) Uiso 0.403(8) 1 d PGDU B 2
H92A H 0.2493 0.6506 0.6543 0.061 Uiso 0.403(8) 1 calc PR B 2
C93A C 0.2679(8) 0.6228(4) 0.7296(4) 0.058(4) Uiso 0.403(8) 1 d PGU B 2
H93A H 0.3018 0.5886 0.7250 0.069 Uiso 0.403(8) 1 calc PR B 2
C94A C 0.2494(8) 0.6361(4) 0.7783(3) 0.044(3) Uiso 0.403(8) 1 d PGU B 2
H94A H 0.2707 0.6109 0.8070 0.053 Uiso 0.403(8) 1 calc PR B 2
C95A C 0.1998(8) 0.6863(4) 0.7850(3) 0.054(4) Uiso 0.403(8) 1 d PGU B 2
H95A H 0.1871 0.6954 0.8183 0.065 Uiso 0.403(8) 1 calc PR B 2
C96A C 0.1686(9) 0.7232(4) 0.7430(3) 0.063(4) Uiso 0.403(8) 1 d PGDU B 2
H96A H 0.1346 0.7574 0.7476 0.076 Uiso 0.403(8) 1 calc PR B 2
C97A C 0.1698(19) 0.7505(9) 0.6472(8) 0.109(8) Uiso 0.403(8) 1 d PDU B 2
H97D H 0.2261 0.7697 0.6433 0.164 Uiso 0.403(8) 1 calc PR B 2
H97E H 0.1256 0.7807 0.6520 0.164 Uiso 0.403(8) 1 calc PR B 2
H97F H 0.1465 0.7272 0.6160 0.164 Uiso 0.403(8) 1 calc PR B 2
C101 C 0.2969(5) 0.8212(3) 0.0238(3) 0.0564(18) Uani 1 1 d . . .
C102 C 0.2469(5) 0.7700(3) 0.0168(3) 0.0583(19) Uani 1 1 d . . .
H102 H 0.1839 0.7722 0.0157 0.070 Uiso 1 1 calc R . .
C103 C 0.2848(6) 0.7162(3) 0.0115(3) 0.067(2) Uani 1 1 d . . .
H103 H 0.2497 0.6811 0.0069 0.080 Uiso 1 1 calc R . .
C104 C 0.3792(7) 0.7150(4) 0.0132(3) 0.085(3) Uani 1 1 d . . .
H104 H 0.4086 0.6788 0.0088 0.102 Uiso 1 1 calc R . .
C105 C 0.4278(6) 0.7671(5) 0.0212(3) 0.074(2) Uani 1 1 d . . .
H105 H 0.4912 0.7662 0.0240 0.089 Uiso 1 1 calc R . .
C106 C 0.3875(5) 0.8175(4) 0.0251(3) 0.069(2) Uani 1 1 d . . .
H106 H 0.4222 0.8528 0.0290 0.082 Uiso 1 1 calc R . .
C107 C 0.2538(7) 0.8814(4) 0.0267(4) 0.097(3) Uani 1 1 d . . .
H10A H 0.2798 0.9004 0.0597 0.145 Uiso 1 1 calc R . .
H10B H 0.1889 0.8765 0.0246 0.145 Uiso 1 1 calc R . .
H10C H 0.2647 0.9060 -0.0022 0.145 Uiso 1 1 calc R . .
C111 C 1.0489(6) 1.0074(6) 0.0238(4) 0.065(4) Uiso 0.50 1 d PGD C -1
C112 C 1.0545(6) 0.9944(5) -0.0273(4) 0.066(5) Uiso 0.50 1 d PGD C -1
H112 H 1.1114 0.9937 -0.0376 0.079 Uiso 0.50 1 calc PR C -1
C113 C 0.9769(8) 0.9826(6) -0.0634(3) 0.083(5) Uiso 0.50 1 d PG C -1
H113 H 0.9808 0.9738 -0.0984 0.100 Uiso 0.50 1 calc PR C -1
C114 C 0.8937(6) 0.9837(7) -0.0485(5) 0.102(7) Uiso 0.50 1 d PG C -1
H114 H 0.8406 0.9757 -0.0731 0.123 Uiso 0.50 1 calc PR C -1
C115 C 0.8881(6) 0.9967(6) 0.0027(5) 0.093(6) Uiso 0.50 1 d PG C -1
H115 H 0.8312 0.9975 0.0129 0.111 Uiso 0.50 1 calc PR C -1
C116 C 0.9656(8) 1.0085(6) 0.0388(4) 0.092(7) Uiso 0.50 1 d PGD C -1
H116 H 0.9618 1.0173 0.0738 0.111 Uiso 0.50 1 calc PR C -1
C117 C 1.1303(10) 1.013(2) 0.0628(7) 0.24(2) Uiso 0.50 1 d PD C -1
H11D H 1.1481 0.9739 0.0775 0.359 Uiso 0.50 1 calc PR C -1
H11E H 1.1193 1.0395 0.0905 0.359 Uiso 0.50 1 calc PR C -1
H11F H 1.1785 1.0291 0.0468 0.359 Uiso 0.50 1 calc PR C -1

loop_
_atom_site_aniso_label
_atom_site_aniso_U_11
_atom_site_aniso_U_22
_atom_site_aniso_U_33
_atom_site_aniso_U_23
_atom_site_aniso_U_13
_atom_site_aniso_U_12
Ge1 0.0520(6) 0.0706(7) 0.0501(6) -0.0173(5) -0.0001(5) 0.0274(5)
Ge2 0.0355(6) 0.0859(7) 0.0760(7) -0.0555(6) -0.0145(5) 0.0175(5)
Ge1A 0.085(5) 0.078(4) 0.115(5) -0.077(4) -0.009(4) 0.024(3)
Ge2A 0.0355(6) 0.0859(7) 0.0760(7) -0.0555(6) -0.0145(5) 0.0175(5)
C1 0.040(3) 0.045(4) 0.026(3) 0.004(3) 0.009(2) 0.016(3)
C2 0.038(3) 0.037(3) 0.026(3) 0.003(2) 0.006(2) 0.007(3)
C3 0.039(3) 0.043(3) 0.022(3) -0.002(2) 0.003(2) 0.011(3)
C4 0.034(3) 0.038(3) 0.025(3) 0.001(2) 0.003(2) 0.012(2)
C5 0.031(3) 0.043(3) 0.022(3) 0.004(2) 0.002(2) 0.004(2)
C6 0.030(3) 0.040(3) 0.023(3) 0.008(2) 0.004(2) 0.013(2)
C7 0.051(4) 0.040(3) 0.023(3) 0.001(2) 0.000(3) 0.021(3)
C8 0.077(5) 0.036(4) 0.040(4) 0.003(3) 0.003(3) 0.019(3)
C9 0.053(4) 0.054(4) 0.037(4) -0.004(3) -0.006(3) 0.024(3)
C10 0.038(3) 0.057(4) 0.028(3) -0.001(3) -0.004(3) 0.011(3)
C11 0.048(4) 0.068(5) 0.042(4) -0.012(3) -0.016(3) 0.005(3)
C12 0.057(4) 0.066(4) 0.019(3) 0.001(3) 0.006(3) 0.012(3)
C13 0.046(3) 0.041(3) 0.018(3) 0.002(2) 0.009(2) 0.020(3)
C14 0.033(3) 0.045(4) 0.032(3) -0.001(3) 0.005(2) 0.013(3)
C15 0.037(3) 0.047(4) 0.023(3) 0.006(2) 0.010(2) 0.008(3)
C16 0.041(3) 0.038(3) 0.019(3) 0.001(2) 0.002(2) 0.016(3)
C17 0.042(3) 0.026(3) 0.029(3) 0.003(2) 0.005(2) 0.012(2)
C18 0.042(3) 0.031(3) 0.026(3) 0.004(2) 0.005(2) 0.011(3)
C19 0.040(3) 0.053(4) 0.037(3) -0.001(3) 0.007(3) 0.012(3)
C20 0.067(5) 0.060(5) 0.045(4) 0.008(3) 0.001(3) -0.013(4)
C21 0.038(4) 0.085(6) 0.093(6) -0.017(5) 0.015(4) -0.004(4)
C22 0.041(3) 0.043(3) 0.023(3) 0.000(2) 0.005(2) 0.012(3)
C23 0.051(4) 0.050(4) 0.028(3) 0.007(3) 0.006(3) 0.008(3)
C24 0.060(4) 0.049(4) 0.029(3) 0.002(3) -0.004(3) 0.000(3)
C25 0.057(4) 0.041(4) 0.025(3) 0.003(2) 0.013(3) 0.004(3)
C26 0.089(5) 0.043(4) 0.048(4) 0.006(3) 0.026(4) 0.003(4)
C27 0.057(4) 0.059(4) 0.043(4) 0.002(3) 0.020(3) 0.001(3)
C28 0.028(3) 0.041(3) 0.026(3) 0.004(2) 0.003(2) 0.006(2)
C29 0.028(3) 0.037(3) 0.026(3) 0.003(2) 0.000(2) 0.003(2)
C30 0.033(3) 0.032(3) 0.028(3) 0.003(2) 0.002(2) -0.003(2)
C31 0.032(3) 0.030(3) 0.025(3) -0.001(2) 0.000(2) 0.004(2)
C32 0.024(3) 0.035(3) 0.034(3) 0.006(2) 0.002(2) 0.005(2)
C33 0.033(3) 0.034(3) 0.031(3) 0.006(2) 0.005(2) 0.006(2)
C34 0.030(3) 0.044(4) 0.036(3) 0.005(3) 0.001(2) 0.004(3)
C35 0.035(3) 0.063(5) 0.059(4) -0.006(4) 0.000(3) -0.007(3)
C36 0.043(4) 0.059(4) 0.045(4) 0.000(3) 0.009(3) 0.000(3)
C37 0.032(3) 0.026(3) 0.041(3) 0.001(2) -0.001(3) 0.005(2)
C38 0.045(4) 0.034(3) 0.047(4) 0.001(3) 0.001(3) 0.004(3)
C39 0.070(5) 0.044(4) 0.040(4) 0.001(3) -0.013(3) 0.022(3)
C40 0.039(3) 0.041(4) 0.057(4) 0.021(3) 0.019(3) 0.011(3)
C41 0.035(4) 0.039(4) 0.146(8) 0.032(5) -0.008(4) -0.008(3)
C42 0.110(7) 0.061(5) 0.099(7) 0.028(5) 0.071(6) 0.018(5)
C43 0.032(3) 0.020(3) 0.027(3) 0.000(2) 0.001(2) 0.002(2)
C44 0.030(3) 0.037(3) 0.019(3) 0.004(2) -0.001(2) 0.003(2)
C45 0.028(3) 0.023(3) 0.022(3) -0.001(2) -0.001(2) 0.002(2)
C46 0.027(3) 0.029(3) 0.023(3) -0.002(2) 0.003(2) 0.000(2)
C47 0.030(3) 0.026(3) 0.021(3) 0.000(2) 0.001(2) 0.001(2)
C48 0.034(3) 0.024(3) 0.022(3) 0.002(2) -0.002(2) -0.003(2)
C49 0.027(3) 0.029(3) 0.037(3) -0.005(2) 0.005(2) -0.005(2)
C50 0.046(4) 0.035(3) 0.053(4) 0.001(3) 0.008(3) -0.008(3)
C51 0.038(3) 0.046(4) 0.036(3) -0.013(3) 0.005(3) -0.004(3)
C52 0.029(3) 0.032(3) 0.028(3) -0.004(2) 0.001(2) -0.004(2)
C53 0.035(3) 0.042(4) 0.050(4) -0.006(3) 0.008(3) 0.002(3)
C54 0.044(4) 0.074(5) 0.036(4) 0.009(3) 0.009(3) -0.008(3)
C55 0.028(3) 0.035(3) 0.021(3) -0.007(2) 0.005(2) -0.003(2)
C56 0.030(3) 0.042(3) 0.027(3) -0.010(2) 0.000(2) -0.001(2)
C57 0.030(3) 0.062(4) 0.023(3) -0.009(3) 0.002(2) -0.008(3)
C58 0.031(3) 0.061(4) 0.030(3) -0.014(3) 0.006(3) -0.006(3)
C59 0.024(3) 0.055(4) 0.035(3) -0.008(3) 0.003(2) 0.001(3)
C60 0.030(3) 0.040(3) 0.029(3) -0.007(2) 0.001(2) 0.004(2)
C61 0.032(3) 0.055(4) 0.022(3) 0.000(3) 0.001(2) 0.001(3)
C62 0.043(4) 0.062(5) 0.059(4) 0.012(4) -0.011(3) 0.002(3)
C63 0.054(4) 0.086(6) 0.047(4) -0.012(4) -0.015(3) 0.005(4)
C64 0.036(3) 0.079(5) 0.041(4) -0.006(3) 0.010(3) -0.008(3)
C65 0.065(5) 0.096(6) 0.071(5) -0.038(5) 0.037(4) -0.034(4)
C66 0.037(3) 0.073(5) 0.044(4) 0.002(3) 0.004(3) -0.008(3)
C67 0.031(3) 0.041(3) 0.029(3) -0.003(2) -0.003(2) 0.009(2)
C68 0.036(3) 0.070(5) 0.033(3) -0.007(3) 0.001(3) 0.002(3)
C69 0.072(5) 0.046(4) 0.047(4) -0.001(3) -0.004(4) 0.023(3)
C70 0.038(3) 0.022(3) 0.025(3) -0.002(2) 0.000(2) -0.002(2)
C71 0.038(3) 0.028(3) 0.029(3) 0.000(2) 0.000(2) -0.005(2)
C72 0.054(4) 0.037(4) 0.031(3) -0.004(3) -0.013(3) -0.009(3)
C73 0.061(4) 0.036(3) 0.033(3) -0.001(3) -0.012(3) -0.010(3)
C74 0.055(4) 0.028(3) 0.031(3) 0.004(2) -0.005(3) -0.001(3)
C75 0.038(3) 0.024(3) 0.029(3) -0.002(2) -0.007(2) -0.004(2)
C76 0.050(4) 0.031(3) 0.024(3) 0.003(2) -0.007(3) -0.005(3)
C77 0.060(4) 0.048(4) 0.031(3) 0.006(3) 0.006(3) 0.003(3)
C78 0.051(4) 0.041(4) 0.031(3) 0.001(3) -0.002(3) 0.001(3)
C79 0.103(6) 0.035(4) 0.053(4) 0.005(3) -0.021(4) -0.029(4)
C80 0.061(5) 0.052(5) 0.114(7) 0.001(5) 0.000(5) -0.021(4)
C81 0.044(4) 0.034(4) 0.084(5) 0.007(3) 0.007(4) -0.005(3)
C82 0.054(4) 0.032(3) 0.028(3) 0.002(2) -0.013(3) -0.004(3)
C83 0.092(7) 0.098(7) 0.087(6) -0.042(5) -0.058(5) 0.036(5)
C84 0.129(8) 0.109(7) 0.027(4) 0.022(4) -0.020(4) -0.072(6)
C101 0.061(5) 0.050(4) 0.059(5) 0.000(3) 0.012(4) -0.001(3)
C102 0.041(4) 0.058(5) 0.075(5) 0.000(4) 0.010(4) -0.005(3)
C103 0.085(6) 0.050(5) 0.050(4) -0.001(3) -0.026(4) -0.003(4)
C104 0.123(8) 0.083(7) 0.037(4) -0.001(4) -0.016(5) 0.061(6)
C105 0.056(5) 0.109(8) 0.058(5) 0.014(5) 0.014(4) 0.014(5)
C106 0.046(4) 0.087(6) 0.070(5) 0.025(5) 0.004(4) -0.006(4)
C107 0.100(7) 0.069(6) 0.125(9) -0.023(6) 0.029(6) 0.003(5)

loop_
_atom_type_symbol
_atom_type_description
_atom_type_scat_dispersion_real
_atom_type_scat_dispersion_imag
_atom_type_scat_source
C C 0.0033 0.0016 'International Tables Vol C Tables 4.2.6.8 and 6.1.1.4'
H H 0.0000 0.0000 'International Tables Vol C Tables 4.2.6.8 and 6.1.1.4'
Ge Ge 0.1547 1.8001 'International Tables Vol C Tables 4.2.6.8 and 6.1.1.4'

loop_
_geom_angle_atom_site_label_1
_geom_angle_atom_site_label_2
_geom_angle_atom_site_label_3
_geom_angle
C1 Ge1 Ge2 136.13(17)
C43 Ge2 Ge1 133.48(15)
C1 Ge1A Ge2A 134.4(5)
C43 Ge2A Ge1A 138.2(4)
C2 C1 C6 121.5(5)
C2 C1 Ge1A 121.4(5)
C6 C1 Ge1A 112.4(4)
C2 C1 Ge1 112.5(4)
C6 C1 Ge1 125.3(4)
C3 C2 C1 119.6(5)
C3 C2 C13 121.6(5)
C1 C2 C13 118.8(5)
C2 C3 C4 118.4(5)
C2 C3 C7 122.7(5)
C4 C3 C7 118.9(5)
C5 C4 C3 122.8(5)
C5 C4 H4 118.6
C3 C4 H4 118.6
C4 C5 C6 119.5(5)
C4 C5 C10 117.5(5)
C6 C5 C10 123.1(5)
C5 C6 C1 118.0(5)
C5 C6 C28 121.2(5)
C1 C6 C28 120.8(5)
C3 C7 C9 112.4(5)
C3 C7 C8 110.4(5)
C9 C7 C8 110.2(5)
C3 C7 H7 107.9
C9 C7 H7 107.9
C8 C7 H7 107.9
C7 C8 H8A 109.5
C7 C8 H8B 109.5
H8A C8 H8B 109.5
C7 C8 H8C 109.5
H8A C8 H8C 109.5
H8B C8 H8C 109.5
C7 C9 H9A 109.5
C7 C9 H9B 109.5
H9A C9 H9B 109.5
C7 C9 H9C 109.5
H9A C9 H9C 109.5
H9B C9 H9C 109.5
C12 C10 C5 112.1(5)
C12 C10 C11 109.7(5)
C5 C10 C11 111.4(5)
C12 C10 H10 107.8
C5 C10 H10 107.8
C11 C10 H10 107.8
C10 C11 H11A 109.5
C10 C11 H11B 109.5
H11A C11 H11B 109.5
C10 C11 H11C 109.5
H11A C11 H11C 109.5
H11B C11 H11C 109.5
C10 C12 H12A 109.5
C10 C12 H12B 109.5
H12A C12 H12B 109.5
C10 C12 H12C 109.5
H12A C12 H12C 109.5
H12B C12 H12C 109.5
C14 C13 C18 120.4(5)
C14 C13 C2 119.7(5)
C18 C13 C2 119.8(5)
C15 C14 C13 118.1(5)
C15 C14 C19 120.1(5)
C13 C14 C19 121.8(5)
C16 C15 C14 122.8(5)
C16 C15 H15 118.6
C14 C15 H15 118.6
C15 C16 C17 118.2(5)
C15 C16 C22 119.7(5)
C17 C16 C22 122.1(5)
C16 C17 C18 121.4(5)
C16 C17 H17 119.3
C18 C17 H17 119.3
C17 C18 C13 119.0(5)
C17 C18 C25 118.3(5)
C13 C18 C25 122.6(5)
C14 C19 C20 111.2(5)
C14 C19 C21 112.5(5)
C20 C19 C21 109.7(6)
C14 C19 H19 107.8
C20 C19 H19 107.8
C21 C19 H19 107.8
C19 C20 H20A 109.5
C19 C20 H20B 109.5
H20A C20 H20B 109.5
C19 C20 H20C 109.5
H20A C20 H20C 109.5
H20B C20 H20C 109.5
C19 C21 H21A 109.5
C19 C21 H21B 109.5
H21A C21 H21B 109.5
C19 C21 H21C 109.5
H21A C21 H21C 109.5
H21B C21 H21C 109.5
C24 C22 C23 109.9(5)
C24 C22 C16 115.2(5)
C23 C22 C16 109.9(5)
C24 C22 H22 107.2
C23 C22 H22 107.2
C16 C22 H22 107.2
C22 C23 H23A 109.5
C22 C23 H23B 109.5
H23A C23 H23B 109.5
C22 C23 H23C 109.5
H23A C23 H23C 109.5
H23B C23 H23C 109.5
C22 C24 H24A 109.5
C22 C24 H24B 109.5
H24A C24 H24B 109.5
C22 C24 H24C 109.5
H24A C24 H24C 109.5
H24B C24 H24C 109.5
C18 C25 C27 112.8(5)
C18 C25 C26 112.7(5)
C27 C25 C26 108.4(5)
C18 C25 H25 107.6
C27 C25 H25 107.6
C26 C25 H25 107.6
C25 C26 H26A 109.5
C25 C26 H26B 109.5
H26A C26 H26B 109.5
C25 C26 H26C 109.5
H26A C26 H26C 109.5
H26B C26 H26C 109.5
C25 C27 H27A 109.5
C25 C27 H27B 109.5
H27A C27 H27B 109.5
C25 C27 H27C 109.5
H27A C27 H27C 109.5
H27B C27 H27C 109.5
C33 C28 C29 119.8(5)
C33 C28 C6 119.5(5)
C29 C28 C6 120.7(5)
C30 C29 C28 118.8(5)
C30 C29 C34 119.2(5)
C28 C29 C34 121.9(5)
C31 C30 C29 122.8(5)
C31 C30 H30 118.6
C29 C30 H30 118.6
C32 C31 C30 117.2(5)
C32 C31 C37 120.5(5)
C30 C31 C37 122.2(5)
C31 C32 C33 122.3(5)
C31 C32 H32 118.8
C33 C32 H32 118.8
C32 C33 C28 118.9(5)
C32 C33 C40 118.2(5)
C28 C33 C40 122.8(5)
C29 C34 C36 109.9(5)
C29 C34 C35 113.2(5)
C36 C34 C35 109.6(5)
C29 C34 H34 108.0
C36 C34 H34 108.0
C35 C34 H34 108.0
C34 C35 H35A 109.5
C34 C35 H35B 109.5
H35A C35 H35B 109.5
C34 C35 H35C 109.5
H35A C35 H35C 109.5
H35B C35 H35C 109.5
C34 C36 H36A 109.5
C34 C36 H36B 109.5
H36A C36 H36B 109.5
C34 C36 H36C 109.5
H36A C36 H36C 109.5
H36B C36 H36C 109.5
C39 C37 C31 110.7(5)
C39 C37 C38 109.6(5)
C31 C37 C38 113.1(4)
C39 C37 H37 107.8
C31 C37 H37 107.8
C38 C37 H37 107.8
C37 C38 H38A 109.5
C37 C38 H38B 109.5
H38A C38 H38B 109.5
C37 C38 H38C 109.5
H38A C38 H38C 109.5
H38B C38 H38C 109.5
C37 C39 H39A 109.5
C37 C39 H39B 109.5
H39A C39 H39B 109.5
C37 C39 H39C 109.5
H39A C39 H39C 109.5
H39B C39 H39C 109.5
C33 C40 C41 112.2(5)
C33 C40 C42 112.6(6)
C41 C40 C42 111.9(6)
C33 C40 H40 106.6
C41 C40 H40 106.6
C42 C40 H40 106.6
C40 C41 H41A 109.5
C40 C41 H41B 109.5
H41A C41 H41B 109.5
C40 C41 H41C 109.5
H41A C41 H41C 109.5
H41B C41 H41C 109.5
C40 C42 H42A 109.5
C40 C42 H42B 109.5
H42A C42 H42B 109.5
C40 C42 H42C 109.5
H42A C42 H42C 109.5
H42B C42 H42C 109.5
C48 C43 C44 120.2(5)
C48 C43 Ge2A 134.6(4)
C44 C43 Ge2A 105.0(4)
C48 C43 Ge2 113.0(4)
C44 C43 Ge2 126.3(4)
C45 C44 C43 119.2(5)
C45 C44 C55 120.0(5)
C43 C44 C55 120.8(5)
C46 C45 C44 119.0(5)
C46 C45 C49 118.2(4)
C44 C45 C49 122.7(5)
C45 C46 C47 123.0(5)
C45 C46 H46 118.5
C47 C46 H46 118.5
C46 C47 C48 117.3(5)
C46 C47 C52 119.6(4)
C48 C47 C52 123.1(4)
C47 C48 C43 121.0(5)
C47 C48 C70 119.5(5)
C43 C48 C70 119.3(5)
C45 C49 C50 112.0(4)
C45 C49 C51 111.1(4)
C50 C49 C51 110.0(5)
C45 C49 H49 107.9
C50 C49 H49 107.9
C51 C49 H49 107.9
C49 C50 H50A 109.5
C49 C50 H50B 109.5
H50A C50 H50B 109.5
C49 C50 H50C 109.5
H50A C50 H50C 109.5
H50B C50 H50C 109.5
C49 C51 H51A 109.5
C49 C51 H51B 109.5
H51A C51 H51B 109.5
C49 C51 H51C 109.5
H51A C51 H51C 109.5
H51B C51 H51C 109.5
C47 C52 C54 112.6(4)
C47 C52 C53 110.7(4)
C54 C52 C53 109.7(5)
C47 C52 H52 107.9
C54 C52 H52 107.9
C53 C52 H52 107.9
C52 C53 H53A 109.5
C52 C53 H53B 109.5
H53A C53 H53B 109.5
C52 C53 H53C 109.5
H53A C53 H53C 109.5
H53B C53 H53C 109.5
C52 C54 H54A 109.5
C52 C54 H54B 109.5
H54A C54 H54B 109.5
C52 C54 H54C 109.5
H54A C54 H54C 109.5
H54B C54 H54C 109.5
C56 C55 C60 119.2(5)
C56 C55 C44 120.9(5)
C60 C55 C44 119.7(5)
C57 C56 C55 120.4(5)
C57 C56 C61 118.2(5)
C55 C56 C61 121.4(5)
C58 C57 C56 122.1(5)
C58 C57 H57 118.9
C56 C57 H57 118.9
C57 C58 C59 117.8(5)
C57 C58 C64 119.6(6)
C59 C58 C64 122.5(5)
C60 C59 C58 122.4(5)
C60 C59 H59 118.8
C58 C59 H59 118.8
C59 C60 C55 118.0(5)
C59 C60 C67 120.4(5)
C55 C60 C67 121.7(5)
C62 C61 C63 110.4(5)
C62 C61 C56 111.6(5)
C63 C61 C56 112.1(5)
C62 C61 H61 107.5
C63 C61 H61 107.5
C56 C61 H61 107.5
C61 C62 H62A 109.5
C61 C62 H62B 109.5
H62A C62 H62B 109.5
C61 C62 H62C 109.5
H62A C62 H62C 109.5
H62B C62 H62C 109.5
C61 C63 H63A 109.5
C61 C63 H63B 109.5
H63A C63 H63B 109.5
C61 C63 H63C 109.5
H63A C63 H63C 109.5
H63B C63 H63C 109.5
C65 C64 C66 114.1(6)
C65 C64 C58 112.8(6)
C66 C64 C58 114.5(5)
C65 C64 H64 104.7
C66 C64 H64 104.7
C58 C64 H64 104.7
C64 C65 H65A 109.5
C64 C65 H65B 109.5
H65A C65 H65B 109.5
C64 C65 H65C 109.5
H65A C65 H65C 109.5
H65B C65 H65C 109.5
C64 C66 H66A 109.5
C64 C66 H66B 109.5
H66A C66 H66B 109.5
C64 C66 H66C 109.5
H66A C66 H66C 109.5
H66B C66 H66C 109.5
C60 C67 C69 112.0(5)
C60 C67 C68 111.2(5)
C69 C67 C68 108.9(5)
C60 C67 H67 108.2
C69 C67 H67 108.2
C68 C67 H67 108.2
C67 C68 H68A 109.5
C67 C68 H68B 109.5
H68A C68 H68B 109.5
C67 C68 H68C 109.5
H68A C68 H68C 109.5
H68B C68 H68C 109.5
C67 C69 H69A 109.5
C67 C69 H69B 109.5
H69A C69 H69B 109.5
C67 C69 H69C 109.5
H69A C69 H69C 109.5
H69B C69 H69C 109.5
C75 C70 C71 119.9(5)
C75 C70 C48 118.2(4)
C71 C70 C48 122.0(4)
C72 C71 C70 118.5(5)
C72 C71 C76 119.9(5)
C70 C71 C76 121.6(5)
C71 C72 C73 122.7(5)
C71 C72 H72 118.7
C73 C72 H72 118.7
C72 C73 C74 117.6(5)
C72 C73 C79 120.9(5)
C74 C73 C79 121.2(5)
C75 C74 C73 122.1(5)
C75 C74 H74 119.0
C73 C74 H74 119.0
C74 C75 C70 119.3(5)
C74 C75 C82 118.5(5)
C70 C75 C82 122.2(5)
C71 C76 C77 111.5(5)
C71 C76 C78 110.7(5)
C77 C76 C78 110.1(5)
C71 C76 H76 108.1
C77 C76 H76 108.1
C78 C76 H76 108.1
C76 C77 H77A 109.5
C76 C77 H77B 109.5
H77A C77 H77B 109.5
C76 C77 H77C 109.5
H77A C77 H77C 109.5
H77B C77 H77C 109.5
C76 C78 H78A 109.5
C76 C78 H78B 109.5
H78A C78 H78B 109.5
C76 C78 H78C 109.5
H78A C78 H78C 109.5
H78B C78 H78C 109.5
C80 C79 C81 113.8(6)
C80 C79 C73 116.0(6)
C81 C79 C73 112.1(6)
C80 C79 H79 104.5
C81 C79 H79 104.5
C73 C79 H79 104.5
C79 C80 H80A 109.5
C79 C80 H80B 109.5
H80A C80 H80B 109.5
C79 C80 H80C 109.5
H80A C80 H80C 109.5
H80B C80 H80C 109.5
C79 C81 H81A 109.5
C79 C81 H81B 109.5
H81A C81 H81B 109.5
C79 C81 H81C 109.5
H81A C81 H81C 109.5
H81B C81 H81C 109.5
C83 C82 C84 112.8(7)
C83 C82 C75 112.6(5)
C84 C82 C75 110.4(5)
C83 C82 H82 106.9
C84 C82 H82 106.9
C75 C82 H82 106.9
C82 C83 H83A 109.5
C82 C83 H83B 109.5
H83A C83 H83B 109.5
C82 C83 H83C 109.5
H83A C83 H83C 109.5
H83B C83 H83C 109.5
C82 C84 H84A 109.5
C82 C84 H84B 109.5
H84A C84 H84B 109.5
C82 C84 H84C 109.5
H84A C84 H84C 109.5
H84B C84 H84C 109.5
C92 C91 C96 120.0
C92 C91 C97 117.4(4)
C96 C91 C97 122.6(4)
C91 C92 C93 120.0
C91 C92 H92 120.0
C93 C92 H92 120.0
C94 C93 C92 120.0
C94 C93 H93 120.0
C92 C93 H93 120.0
C93 C94 C95 120.0
C93 C94 H94 120.0
C95 C94 H94 120.0
C96 C95 C94 120.0
C96 C95 H95 120.0
C94 C95 H95 120.0
C95 C96 C91 120.0
C95 C96 H96 120.0
C91 C96 H96 120.0
C91 C97 H97A 109.5
C91 C97 H97B 109.5
H97A C97 H97B 109.5
C91 C97 H97C 109.5
H97A C97 H97C 109.5
H97B C97 H97C 109.5
C92A C91A C96A 120.0
C92A C91A C97A 113.8(8)
C96A C91A C97A 125.6(8)
C91A C92A C93A 120.0
C91A C92A H92A 120.0
C93A C92A H92A 120.0
C94A C93A C92A 120.0
C94A C93A H93A 120.0
C92A C93A H93A 120.0
C93A C94A C95A 120.0
C93A C94A H94A 120.0
C95A C94A H94A 120.0
C94A C95A C96A 120.0
C94A C95A H95A 120.0
C96A C95A H95A 120.0
C95A C96A C91A 120.0
C95A C96A H96A 120.0
C91A C96A H96A 120.0
C91A C97A H97D 109.5
C91A C97A H97E 109.5
H97D C97A H97E 109.5
C91A C97A H97F 109.5
H97D C97A H97F 109.5
H97E C97A H97F 109.5
C102 C101 C106 118.5(7)
C102 C101 C107 121.9(7)
C106 C101 C107 119.5(7)
C103 C102 C101 122.1(7)
C103 C102 H102 119.0
C101 C102 H102 119.0
C102 C103 C104 117.1(7)
C102 C103 H103 121.5
C104 C103 H103 121.5
C105 C104 C103 119.4(7)
C105 C104 H104 120.3
C103 C104 H104 120.3
C106 C105 C104 120.7(8)
C106 C105 H105 119.6
C104 C105 H105 119.6
C105 C106 C101 122.2(8)
C105 C106 H106 118.9
C101 C106 H106 118.9
C101 C107 H10A 109.5
C101 C107 H10B 109.5
H10A C107 H10B 109.5
C101 C107 H10C 109.5
H10A C107 H10C 109.5
H10B C107 H10C 109.5
C112 C111 C116 120.0
C112 C111 C117 119.9(4)
C116 C111 C117 119.7(4)
C113 C112 C111 120.0
C113 C112 H112 120.0
C111 C112 H112 120.0
C112 C113 C114 120.0
C112 C113 H113 120.0
C114 C113 H113 120.0
C113 C114 C115 120.0
C113 C114 H114 120.0
C115 C114 H114 120.0
C116 C115 C114 120.0
C116 C115 H115 120.0
C114 C115 H115 120.0
C115 C116 C111 120.0
C115 C116 H116 120.0
C111 C116 H116 120.0
C111 C117 H11D 109.5
C111 C117 H11E 109.5
H11D C117 H11E 109.5
C111 C117 H11F 109.5
H11D C117 H11F 109.5
H11E C117 H11F 109.5

loop_
_geom_bond_atom_site_label_1
_geom_bond_atom_site_label_2
_geom_bond_distance
Ge1 C1 2.021(6)
Ge1 Ge2 2.2125(13)
Ge2 C43 1.989(5)
Ge1A C1 1.918(8)
Ge1A Ge2A 2.311(7)
Ge2A C43 1.966(7)
C1 C2 1.416(7)
C1 C6 1.420(7)
C2 C3 1.395(8)
C2 C13 1.510(7)
C3 C4 1.404(7)
C3 C7 1.516(7)
C4 C5 1.392(7)
C4 H4 0.9500
C5 C6 1.410(7)
C5 C10 1.525(7)
C6 C28 1.506(7)
C7 C9 1.523(9)
C7 C8 1.534(9)
C7 H7 1.0000
C8 H8A 0.9800
C8 H8B 0.9800
C8 H8C 0.9800
C9 H9A 0.9800
C9 H9B 0.9800
C9 H9C 0.9800
C10 C12 1.513(8)
C10 C11 1.534(9)
C10 H10 1.0000
C11 H11A 0.9800
C11 H11B 0.9800
C11 H11C 0.9800
C12 H12A 0.9800
C12 H12B 0.9800
C12 H12C 0.9800
C13 C14 1.408(8)
C13 C18 1.403(8)
C14 C15 1.395(8)
C14 C19 1.512(8)
C15 C16 1.377(8)
C15 H15 0.9500
C16 C17 1.397(8)
C16 C22 1.535(7)
C17 C18 1.398(7)
C17 H17 0.9500
C18 C25 1.516(8)
C19 C20 1.536(9)
C19 C21 1.537(9)
C19 H19 1.0000
C20 H20A 0.9800
C20 H20B 0.9800
C20 H20C 0.9800
C21 H21A 0.9800
C21 H21B 0.9800
C21 H21C 0.9800
C22 C24 1.508(8)
C22 C23 1.522(8)
C22 H22 1.0000
C23 H23A 0.9800
C23 H23B 0.9800
C23 H23C 0.9800
C24 H24A 0.9800
C24 H24B 0.9800
C24 H24C 0.9800
C25 C27 1.520(9)
C25 C26 1.560(9)
C25 H25 1.0000
C26 H26A 0.9800
C26 H26B 0.9800
C26 H26C 0.9800
C27 H27A 0.9800
C27 H27B 0.9800
C27 H27C 0.9800
C28 C33 1.400(7)
C28 C29 1.411(8)
C29 C30 1.390(7)
C29 C34 1.519(7)
C30 C31 1.390(7)
C30 H30 0.9500
C31 C32 1.389(7)
C31 C37 1.524(7)
C32 C33 1.404(7)
C32 H32 0.9500
C33 C40 1.512(8)
C34 C36 1.525(8)
C34 C35 1.532(9)
C34 H34 1.0000
C35 H35A 0.9800
C35 H35B 0.9800
C35 H35C 0.9800
C36 H36A 0.9800
C36 H36B 0.9800
C36 H36C 0.9800
C37 C39 1.523(8)
C37 C38 1.523(8)
C37 H37 1.0000
C38 H38A 0.9800
C38 H38B 0.9800
C38 H38C 0.9800
C39 H39A 0.9800
C39 H39B 0.9800
C39 H39C 0.9800
C40 C41 1.518(10)
C40 C42 1.529(9)
C40 H40 1.0000
C41 H41A 0.9800
C41 H41B 0.9800
C41 H41C 0.9800
C42 H42A 0.9800
C42 H42B 0.9800
C42 H42C 0.9800
C43 C48 1.409(7)
C43 C44 1.416(7)
C44 C45 1.408(7)
C44 C55 1.503(7)
C45 C46 1.400(7)
C45 C49 1.522(7)
C46 C47 1.403(7)
C46 H46 0.9500
C47 C48 1.409(7)
C47 C52 1.519(7)
C48 C70 1.518(7)
C49 C50 1.531(8)
C49 C51 1.535(8)
C49 H49 1.0000
C50 H50A 0.9800
C50 H50B 0.9800
C50 H50C 0.9800
C51 H51A 0.9800
C51 H51B 0.9800
C51 H51C 0.9800
C52 C54 1.520(8)
C52 C53 1.544(8)
C52 H52 1.0000
C53 H53A 0.9800
C53 H53B 0.9800
C53 H53C 0.9800
C54 H54A 0.9800
C54 H54B 0.9800
C54 H54C 0.9800
C55 C56 1.398(7)
C55 C60 1.422(7)
C56 C57 1.399(8)
C56 C61 1.538(7)
C57 C58 1.366(8)
C57 H57 0.9500
C58 C59 1.405(8)
C58 C64 1.538(8)
C59 C60 1.414(8)
C59 H59 0.9500
C60 C67 1.502(8)
C61 C62 1.518(9)
C61 C63 1.533(8)
C61 H61 1.0000
C62 H62A 0.9800
C62 H62B 0.9800
C62 H62C 0.9800
C63 H63A 0.9800
C63 H63B 0.9800
C63 H63C 0.9800
C64 C65 1.467(9)
C64 C66 1.485(8)
C64 H64 1.0000
C65 H65A 0.9800
C65 H65B 0.9800
C65 H65C 0.9800
C66 H66A 0.9800
C66 H66B 0.9800
C66 H66C 0.9800
C67 C69 1.519(8)
C67 C68 1.546(8)
C67 H67 1.0000
C68 H68A 0.9800
C68 H68B 0.9800
C68 H68C 0.9800
C69 H69A 0.9800
C69 H69B 0.9800
C69 H69C 0.9800
C70 C75 1.403(7)
C70 C71 1.418(7)
C71 C72 1.383(8)
C71 C76 1.508(7)
C72 C73 1.394(8)
C72 H72 0.9500
C73 C74 1.395(8)
C73 C79 1.561(8)
C74 C75 1.385(7)
C74 H74 0.9500
C75 C82 1.538(7)
C76 C77 1.532(8)
C76 C78 1.537(8)
C76 H76 1.0000
C77 H77A 0.9800
C77 H77B 0.9800
C77 H77C 0.9800
C78 H78A 0.9800
C78 H78B 0.9800
C78 H78C 0.9800
C79 C80 1.441(10)
C79 C81 1.524(9)
C79 H79 1.0000
C80 H80A 0.9800
C80 H80B 0.9800
C80 H80C 0.9800
C81 H81A 0.9800
C81 H81B 0.9800
C81 H81C 0.9800
C82 C83 1.504(10)
C82 C84 1.536(10)
C82 H82 1.0000
C83 H83A 0.9800
C83 H83B 0.9800
C83 H83C 0.9800
C84 H84A 0.9800
C84 H84B 0.9800
C84 H84C 0.9800
C91 C92 1.3900
C91 C96 1.3900
C91 C97 1.483(7)
C92 C93 1.3900
C92 H92 0.9500
C93 C94 1.3900
C93 H93 0.9500
C94 C95 1.3900
C94 H94 0.9500
C95 C96 1.3900
C95 H95 0.9500
C96 H96 0.9500
C97 H97A 0.9800
C97 H97B 0.9800
C97 H97C 0.9800
C91A C92A 1.3900
C91A C96A 1.3900
C91A C97A 1.522(9)
C92A C93A 1.3900
C92A H92A 0.9500
C93A C94A 1.3900
C93A H93A 0.9500
C94A C95A 1.3900
C94A H94A 0.9500
C95A C96A 1.3900
C95A H95A 0.9500
C96A H96A 0.9500
C97A H97D 0.9800
C97A H97E 0.9800
C97A H97F 0.9800
C101 C102 1.378(9)
C101 C106 1.369(10)
C101 C107 1.516(11)
C102 C103 1.361(10)
C102 H102 0.9500
C103 C104 1.424(12)
C103 H103 0.9500
C104 C105 1.384(12)
C104 H104 0.9500
C105 C106 1.306(12)
C105 H105 0.9500
C106 H106 0.9500
C107 H10A 0.9800
C107 H10B 0.9800
C107 H10C 0.9800
C111 C112 1.3900
C111 C116 1.3900
C111 C117 1.452(8)
C112 C113 1.3900
C112 H112 0.9500
C113 C114 1.3900
C113 H113 0.9500
C114 C115 1.3900
C114 H114 0.9500
C115 C116 1.3900
C115 H115 0.9500
C116 H116 0.9500
C117 H11D 0.9800
C117 H11E 0.9800
C117 H11F 0.9800
